data_2310478
loop_
_publ_author_name
'Sakurai, K.'
'Tomiie, Y.'

_publ_section_title
;
 The crystal structure of hydrazinium chloride, N~2~H~5~Cl
;
_journal_issue 2
_journal_name_full 'Acta Crystallographica (1,1948-23,1967)'
_journal_page_first 293
_journal_page_last 294
_journal_paper_doi 10.1107/S0365110X5200085X
_journal_volume 5
_journal_year 1952
_chemical_formula_sum 'Cl H5 N2'
_chemical_name_systematic 'N2 H5 Cl'
_space_group_IT_number 43
_symmetry_space_group_name_Hall 'F 2 -2d'
_symmetry_space_group_name_H-M 'F d d 2'
_cell_angle_alpha 90
_cell_angle_beta 90
_cell_angle_gamma 90
_cell_formula_units_Z 16
_cell_length_a 12.49
_cell_length_b 21.85
_cell_length_c 4.41
_cell_volume 1203.518
_citation_journal_id_ASTM ACCRA9
_cod_data_source_file Sakurai_ACCRA9_1952_994.cif
_cod_data_source_block H5Cl1N2
_cod_original_formula_sum 'H5 Cl1 N2'
_cod_database_code 2310478
_cod_depositor_comments
;
 Marking attached hydrogen atoms.

 Antanas Vaitkus,
 2016-12-28
;

loop_
_symmetry_equiv_pos_as_xyz
x,y,z
-x,-y,z
-x+1/4,y+1/4,z+1/4
x+3/4,-y+3/4,z+1/4
x,y+1/2,z+1/2
-x,-y+1/2,z+1/2
-x+1/4,y+3/4,z+3/4
x+3/4,-y+5/4,z+3/4
x+1/2,y,z+1/2
-x+1/2,-y,z+1/2
-x+3/4,y+1/4,z+3/4
x+5/4,-y+3/4,z+3/4
x+1/2,y+1/2,z
-x+1/2,-y+1/2,z
-x+3/4,y+3/4,z+1/4
x+5/4,-y+5/4,z+1/4

loop_
_atom_site_label
_atom_site_type_symbol
_atom_site_fract_x
_atom_site_fract_y
_atom_site_fract_z
_atom_site_occupancy
_atom_site_U_iso_or_equiv
_atom_site_attached_hydrogens
Cl1 Cl-1 0.041 0.0835 0 1 0.0 0
N1 N-2 0.1032 0.2363 0.776 1 0.0 2
N2 N-2 0.0687 0.1922 0.549 1 0.0 3
